data_2209730
loop_
_publ_author_name
'Feng-Ling Yang'
'Gong-Chun Li'

_publ_section_title
;
 1,3-Bis(4-chlorobenzyl)pyrimidine-2,4(1<i>H</i>,3<i>H</i>)-dione
;
_journal_coeditor_code AT2054
_journal_issue 8
_journal_name_full 'Acta Crystallographica Section E'
_journal_page_first o3405
_journal_page_last o3406
_journal_paper_doi 10.1107/S160053680602664X
_journal_volume 62
_journal_year 2006
_chemical_formula_iupac 'C18 H14 Cl2 N2 O2'
_chemical_formula_moiety 'C18 H14 Cl2 N2 O2'
_chemical_formula_sum 'C18 H14 Cl2 N2 O2'
_chemical_formula_weight 361.21
_chemical_name_systematic
;
1,3-Bis(4-chlorobenzyl)pyrimidine-2,4(1H,3H)-dione
;
_space_group_IT_number 15
_symmetry_cell_setting monoclinic
_symmetry_space_group_name_Hall '-C 2yc'
_symmetry_space_group_name_H-M 'C 1 2/c 1'
_atom_sites_solution_hydrogens geom
_atom_sites_solution_primary direct
_atom_sites_solution_secondary difmap
_cell_angle_alpha 90.00
_cell_angle_beta 108.047(5)
_cell_angle_gamma 90.00
_cell_formula_units_Z 8
_cell_length_a 28.118(9)
_cell_length_b 8.941(3)
_cell_length_c 14.291(5)
_cell_measurement_reflns_used 2760
_cell_measurement_temperature 294(2)
_cell_measurement_theta_max 25.00
_cell_measurement_theta_min 2.70
_cell_volume 3416(2)
_computing_cell_refinement SMART
_computing_data_collection 'SMART (Bruker, 1999)'
_computing_data_reduction 'SAINT (Bruker, 1999)'
_computing_molecular_graphics 'SHELXTL (Bruker, 1999)'
_computing_publication_material SHELXTL
_computing_structure_refinement 'SHELXL97 (Sheldrick, 1997)'
_computing_structure_solution 'SHELXS97 (Sheldrick, 1997)'
_diffrn_ambient_temperature 294(2)
_diffrn_measured_fraction_theta_full 0.993
_diffrn_measured_fraction_theta_max 0.993
_diffrn_measurement_device_type 'Bruker SMART CCD area-detector'
_diffrn_measurement_method '\f and \w'
_diffrn_radiation_monochromator graphite
_diffrn_radiation_source 'fine-focus sealed tube'
_diffrn_radiation_type MoK\a
_diffrn_radiation_wavelength 0.71073
_diffrn_reflns_av_R_equivalents 0.0290
_diffrn_reflns_av_sigmaI/netI 0.0361
_diffrn_reflns_limit_h_max 22
_diffrn_reflns_limit_h_min -35
_diffrn_reflns_limit_k_max 9
_diffrn_reflns_limit_k_min -11
_diffrn_reflns_limit_l_max 17
_diffrn_reflns_limit_l_min -17
_diffrn_reflns_number 9294
_diffrn_reflns_theta_full 26.39
_diffrn_reflns_theta_max 26.39
_diffrn_reflns_theta_min 1.52
_diffrn_standards_decay_% 0
_diffrn_standards_number 0
_exptl_absorpt_coefficient_mu 0.392
_exptl_absorpt_correction_T_max 0.9256
_exptl_absorpt_correction_T_min 0.8913
_exptl_absorpt_correction_type multi-scan
_exptl_absorpt_process_details '(SADABS; Sheldrick, 1996)'
_exptl_crystal_colour colourless
_exptl_crystal_density_diffrn 1.405
_exptl_crystal_density_method 'not measured'
_exptl_crystal_description club-shaped
_exptl_crystal_F_000 1488
_exptl_crystal_size_max 0.30
_exptl_crystal_size_mid 0.26
_exptl_crystal_size_min 0.20
_refine_diff_density_max 0.147
_refine_diff_density_min -0.261
_refine_ls_extinction_method none
_refine_ls_goodness_of_fit_ref 0.995
_refine_ls_hydrogen_treatment constr
_refine_ls_matrix_type full
_refine_ls_number_parameters 217
_refine_ls_number_reflns 3476
_refine_ls_number_restraints 0
_refine_ls_restrained_S_all 0.995
_refine_ls_R_factor_all 0.0775
_refine_ls_R_factor_gt 0.0386
_refine_ls_shift/su_max 0.002
_refine_ls_shift/su_mean 0.000
_refine_ls_structure_factor_coef Fsqd
_refine_ls_weighting_details 'calc w=1/[\s^2^(Fo^2^)+(0.0406P)^2^+1.7213P] where P=(Fo^2^+2Fc^2^)/3'
_refine_ls_weighting_scheme calc
_refine_ls_wR_factor_gt 0.0855
_refine_ls_wR_factor_ref 0.1040
_reflns_number_gt 2133
_reflns_number_total 3476
_reflns_threshold_expression I>2\s(I)
_cod_data_source_file at2054.cif
_cod_data_source_block I
_cod_original_cell_volume 3416.0(19)
_cod_original_sg_symbol_H-M 'C 2/c'
_cod_database_code 2209730
_cod_database_fobs_code 2209730

loop_
_symmetry_equiv_pos_as_xyz
'x, y, z'
'-x, y, -z+1/2'
'x+1/2, y+1/2, z'
'-x+1/2, y+1/2, -z+1/2'
'-x, -y, -z'
'x, -y, z-1/2'
'-x+1/2, -y+1/2, -z'
'x+1/2, -y+1/2, z-1/2'

loop_
_atom_site_type_symbol
_atom_site_label
_atom_site_fract_x
_atom_site_fract_y
_atom_site_fract_z
_atom_site_U_iso_or_equiv
_atom_site_adp_type
_atom_site_calc_flag
_atom_site_refinement_flags
_atom_site_occupancy
Cl Cl1 0.73191(3) 0.01693(12) 0.80169(5) 0.1104(3) Uani d . 1
Cl Cl2 0.31782(3) 0.59406(8) 0.02631(5) 0.0936(3) Uani d . 1
O O1 0.55449(6) -0.12184(16) 0.37202(11) 0.0661(4) Uani d . 1
O O2 0.53131(6) 0.36947(16) 0.42824(13) 0.0704(5) Uani d . 1
N N1 0.54204(6) 0.12475(17) 0.39276(11) 0.0471(4) Uani d . 1
N N2 0.46549(6) 0.21099(17) 0.40404(11) 0.0450(4) Uani d . 1
C C1 0.63401(9) 0.2204(3) 0.5757(2) 0.0710(7) Uani d . 1
H H1 0.6148 0.3070 0.5656 0.085 Uiso calc R 1
C C2 0.66521(10) 0.1885(3) 0.6684(2) 0.0802(8) Uani d . 1
H H2 0.6667 0.2524 0.7206 0.096 Uiso calc R 1
C C3 0.69423(8) 0.0617(3) 0.68365(17) 0.0677(7) Uani d . 1
C C4 0.69331(8) -0.0314(3) 0.60685(17) 0.0616(6) Uani d . 1
H H4 0.7139 -0.1152 0.6170 0.074 Uiso calc R 1
C C5 0.66142(8) 0.0012(2) 0.51424(16) 0.0551(5) Uani d . 1
H H5 0.6605 -0.0620 0.4620 0.066 Uiso calc R 1
C C6 0.63067(8) 0.1264(2) 0.49736(16) 0.0527(5) Uani d . 1
C C7 0.59407(8) 0.1565(2) 0.39706(16) 0.0580(6) Uani d . 1
H H7A 0.5967 0.2605 0.3800 0.070 Uiso calc R 1
H H7B 0.6028 0.0952 0.3488 0.070 Uiso calc R 1
C C8 0.52518(8) -0.0234(2) 0.37695(13) 0.0482(5) Uani d . 1
C C9 0.47376(8) -0.0441(2) 0.36824(14) 0.0514(5) Uani d . 1
H H9 0.4593 -0.1381 0.3531 0.062 Uiso calc R 1
C C10 0.44632(8) 0.0704(2) 0.38161(13) 0.0490(5) Uani d . 1
H H10 0.4128 0.0540 0.3755 0.059 Uiso calc R 1
C C11 0.51397(8) 0.2439(2) 0.40967(14) 0.0491(5) Uani d . 1
C C12 0.43332(8) 0.3334(2) 0.41880(14) 0.0531(5) Uani d . 1
H H12A 0.4539 0.4092 0.4609 0.064 Uiso calc R 1
H H12B 0.4104 0.2946 0.4516 0.064 Uiso calc R 1
C C13 0.40374(8) 0.4036(2) 0.32192(14) 0.0452(5) Uani d . 1
C C14 0.35559(8) 0.3585(2) 0.27413(16) 0.0548(5) Uani d . 1
H H14 0.3406 0.2876 0.3035 0.066 Uiso calc R 1
C C15 0.32899(8) 0.4164(2) 0.18333(16) 0.0598(6) Uani d . 1
H H15 0.2965 0.3844 0.1514 0.072 Uiso calc R 1
C C16 0.35115(9) 0.5216(2) 0.14133(15) 0.0550(5) Uani d . 1
C C17 0.39880(9) 0.5707(2) 0.18689(16) 0.0586(6) Uani d . 1
H H17 0.4133 0.6428 0.1575 0.070 Uiso calc R 1
C C18 0.42490(9) 0.5109(2) 0.27740(16) 0.0539(5) Uani d . 1
H H18 0.4573 0.5434 0.3090 0.065 Uiso calc R 1

loop_
_atom_site_aniso_label
_atom_site_aniso_U_11
_atom_site_aniso_U_22
_atom_site_aniso_U_33
_atom_site_aniso_U_12
_atom_site_aniso_U_13
_atom_site_aniso_U_23
Cl1 0.0708(5) 0.1812(9) 0.0658(4) -0.0126(5) 0.0014(4) -0.0067(5)
Cl2 0.1021(6) 0.0960(5) 0.0692(4) 0.0125(4) 0.0068(4) 0.0328(4)
O1 0.0796(11) 0.0538(9) 0.0651(10) 0.0178(8) 0.0229(9) -0.0020(7)
O2 0.0693(11) 0.0437(9) 0.1002(12) -0.0035(8) 0.0291(9) -0.0021(8)
N1 0.0549(10) 0.0438(9) 0.0457(9) 0.0051(8) 0.0199(8) 0.0067(7)
N2 0.0493(10) 0.0438(9) 0.0408(9) 0.0044(8) 0.0123(8) 0.0029(7)
C1 0.0597(15) 0.0632(15) 0.0890(18) -0.0002(12) 0.0215(14) -0.0208(14)
C2 0.0634(16) 0.0929(19) 0.0827(19) -0.0123(15) 0.0202(15) -0.0408(15)
C3 0.0436(13) 0.0979(19) 0.0597(14) -0.0140(13) 0.0132(11) -0.0118(14)
C4 0.0458(13) 0.0685(15) 0.0715(15) -0.0010(11) 0.0197(12) -0.0011(13)
C5 0.0520(13) 0.0587(13) 0.0592(13) 0.0001(11) 0.0237(11) -0.0050(11)
C6 0.0482(12) 0.0511(12) 0.0652(14) -0.0069(10) 0.0268(11) -0.0039(11)
C7 0.0610(14) 0.0575(13) 0.0640(14) 0.0049(11) 0.0316(12) 0.0104(11)
C8 0.0667(15) 0.0440(12) 0.0315(10) 0.0072(11) 0.0116(10) 0.0037(8)
C9 0.0619(15) 0.0444(12) 0.0431(11) -0.0036(10) 0.0090(10) -0.0012(9)
C10 0.0517(12) 0.0546(13) 0.0360(10) -0.0028(10) 0.0068(9) 0.0038(9)
C11 0.0580(14) 0.0451(12) 0.0441(11) 0.0043(11) 0.0155(10) 0.0063(9)
C12 0.0595(14) 0.0553(12) 0.0467(12) 0.0089(10) 0.0197(10) -0.0011(10)
C13 0.0525(13) 0.0406(11) 0.0463(11) 0.0081(9) 0.0205(10) -0.0002(9)
C14 0.0491(13) 0.0563(13) 0.0647(14) 0.0045(10) 0.0256(11) 0.0143(11)
C15 0.0446(12) 0.0673(14) 0.0656(14) 0.0061(11) 0.0143(11) 0.0109(12)
C16 0.0633(15) 0.0494(12) 0.0532(12) 0.0136(11) 0.0193(11) 0.0100(10)
C17 0.0705(16) 0.0463(12) 0.0635(14) 0.0001(11) 0.0274(13) 0.0096(11)
C18 0.0562(13) 0.0452(11) 0.0592(13) -0.0028(10) 0.0164(11) -0.0024(10)

loop_
_atom_type_symbol
_atom_type_description
_atom_type_scat_dispersion_real
_atom_type_scat_dispersion_imag
_atom_type_scat_source
C C 0.0033 0.0016 'International Tables Vol C Tables 4.2.6.8 and 6.1.1.4'
H H 0.0000 0.0000 'International Tables Vol C Tables 4.2.6.8 and 6.1.1.4'
N N 0.0061 0.0033 'International Tables Vol C Tables 4.2.6.8 and 6.1.1.4'
O O 0.0106 0.0060 'International Tables Vol C Tables 4.2.6.8 and 6.1.1.4'
Cl Cl 0.1484 0.1585 'International Tables Vol C Tables 4.2.6.8 and 6.1.1.4'

loop_
_geom_angle_atom_site_label_1
_geom_angle_atom_site_label_2
_geom_angle_atom_site_label_3
_geom_angle
_geom_angle_publ_flag
C11 N1 C8 124.76(18) yes
C11 N1 C7 117.05(17) yes
C8 N1 C7 118.11(17) yes
C10 N2 C11 121.56(17) ?
C10 N2 C12 120.09(17) ?
C11 N2 C12 118.30(16) ?
C2 C1 C6 121.3(2) ?
C2 C1 H1 119.4 ?
C6 C1 H1 119.4 ?
C1 C2 C3 119.6(2) ?
C1 C2 H2 120.2 ?
C3 C2 H2 120.2 ?
C4 C3 C2 120.7(2) ?
C4 C3 Cl1 119.5(2) ?
C2 C3 Cl1 119.8(2) ?
C3 C4 C5 119.0(2) ?
C3 C4 H4 120.5 ?
C5 C4 H4 120.5 ?
C4 C5 C6 121.4(2) ?
C4 C5 H5 119.3 ?
C6 C5 H5 119.3 ?
C1 C6 C5 117.9(2) yes
C1 C6 C7 121.2(2) ?
C5 C6 C7 120.92(19) ?
N1 C7 C6 112.46(16) yes
N1 C7 H7A 109.1 ?
C6 C7 H7A 109.1 ?
N1 C7 H7B 109.1 ?
C6 C7 H7B 109.1 ?
H7A C7 H7B 107.8 ?
O1 C8 N1 119.3(2) ?
O1 C8 C9 125.8(2) ?
N1 C8 C9 114.88(18) yes
C10 C9 C8 120.37(19) ?
C10 C9 H9 119.8 ?
C8 C9 H9 119.8 ?
C9 C10 N2 122.5(2) ?
C9 C10 H10 118.8 ?
N2 C10 H10 118.8 ?
O2 C11 N2 122.19(19) ?
O2 C11 N1 122.2(2) ?
N2 C11 N1 115.62(18) yes
N2 C12 C13 111.36(15) ?
N2 C12 H12A 109.4 ?
C13 C12 H12A 109.4 ?
N2 C12 H12B 109.4 ?
C13 C12 H12B 109.4 ?
H12A C12 H12B 108.0 ?
C14 C13 C18 118.21(19) ?
C14 C13 C12 120.71(18) ?
C18 C13 C12 121.04(19) ?
C13 C14 C15 121.3(2) ?
C13 C14 H14 119.3 ?
C15 C14 H14 119.3 ?
C16 C15 C14 118.9(2) ?
C16 C15 H15 120.6 ?
C14 C15 H15 120.6 ?
C15 C16 C17 121.7(2) ?
C15 C16 Cl2 119.00(18) ?
C17 C16 Cl2 119.34(17) ?
C16 C17 C18 118.6(2) ?
C16 C17 H17 120.7 ?
C18 C17 H17 120.7 ?
C17 C18 C13 121.3(2) ?
C17 C18 H18 119.4 ?
C13 C18 H18 119.4 ?

loop_
_geom_bond_atom_site_label_1
_geom_bond_atom_site_label_2
_geom_bond_distance
_geom_bond_publ_flag
Cl1 C3 1.738(3) yes
Cl2 C16 1.745(2) yes
O1 C8 1.223(2) yes
O2 C11 1.220(2) yes
N1 C11 1.391(2) yes
N1 C8 1.401(3) yes
N1 C7 1.473(3) yes
N2 C10 1.366(2) yes
N2 C11 1.372(3) yes
N2 C12 1.476(2) yes
C1 C2 1.373(4) ?
C1 C6 1.380(3) ?
C1 H1 0.9300 ?
C2 C3 1.374(4) ?
C2 H2 0.9300 ?
C3 C4 1.371(3) ?
C4 C5 1.380(3) ?
C4 H4 0.9300 ?
C5 C6 1.389(3) ?
C5 H5 0.9300 ?
C6 C7 1.507(3) ?
C7 H7A 0.9700 ?
C7 H7B 0.9700 ?
C8 C9 1.424(3) ?
C9 C10 1.330(3) ?
C9 H9 0.9300 ?
C10 H10 0.9300 ?
C12 C13 1.513(3) yes
C12 H12A 0.9700 ?
C12 H12B 0.9700 ?
C13 C14 1.374(3) ?
C13 C18 1.383(3) ?
C14 C15 1.382(3) ?
C14 H14 0.9300 ?
C15 C16 1.365(3) ?
C15 H15 0.9300 ?
C16 C17 1.368(3) ?
C17 C18 1.382(3) ?
C17 H17 0.9300 ?
C18 H18 0.9300 ?

loop_
_geom_hbond_atom_site_label_D
_geom_hbond_atom_site_label_H
_geom_hbond_atom_site_label_A
_geom_hbond_site_symmetry_A
_geom_hbond_distance_DH
_geom_hbond_distance_HA
_geom_hbond_distance_DA
_geom_hbond_angle_DHA
_geom_hbond_publ_flag
C7 H7A O2 . 0.97 2.36 2.725(3) 101 yes
C12 H12A O2 . 0.97 2.39 2.736(3) 100 yes
C12 H12A O2 5_666 0.97 2.49 3.388(3) 154 yes
C17 H17 O1 2_665 0.93 2.38 3.267(3) 160 yes

loop_
_geom_torsion_atom_site_label_1
_geom_torsion_atom_site_label_2
_geom_torsion_atom_site_label_3
_geom_torsion_atom_site_label_4
_geom_torsion
_geom_torsion_publ_flag
C6 C1 C2 C3 0.8(4) ?
C1 C2 C3 C4 1.7(4) ?
C1 C2 C3 Cl1 -177.4(2) ?
C2 C3 C4 C5 -2.3(3) ?
Cl1 C3 C4 C5 176.83(17) yes
C3 C4 C5 C6 0.5(3) ?
C2 C1 C6 C5 -2.6(3) ?
C2 C1 C6 C7 176.1(2) ?
C4 C5 C6 C1 1.9(3) ?
C4 C5 C6 C7 -176.78(19) ?
C11 N1 C7 C6 93.8(2) ?
C8 N1 C7 C6 -83.1(2) yes
C1 C6 C7 N1 -73.1(3) ?
C5 C6 C7 N1 105.5(2) yes
C11 N1 C8 O1 -173.15(17) ?
C7 N1 C8 O1 3.5(3) ?
C11 N1 C8 C9 6.7(3) yes
C7 N1 C8 C9 -176.67(16) ?
O1 C8 C9 C10 175.37(19) ?
N1 C8 C9 C10 -4.5(3) ?
C8 C9 C10 N2 -0.1(3) ?
C11 N2 C10 C9 3.0(3) ?
C12 N2 C10 C9 -179.53(17) ?
C10 N2 C11 O2 178.93(18) ?
C12 N2 C11 O2 1.5(3) ?
C10 N2 C11 N1 -1.0(3) ?
C12 N2 C11 N1 -178.50(15) ?
C8 N1 C11 O2 176.00(19) ?
C7 N1 C11 O2 -0.7(3) ?
C8 N1 C11 N2 -4.0(3) ?
C7 N1 C11 N2 179.29(16) ?
C10 N2 C12 C13 -84.3(2) yes
C11 N2 C12 C13 93.3(2) yes
N2 C12 C13 C14 95.6(2) ?
N2 C12 C13 C18 -82.1(2) yes
C18 C13 C14 C15 1.0(3) ?
C12 C13 C14 C15 -176.82(19) ?
C13 C14 C15 C16 -0.6(3) ?
C14 C15 C16 C17 -0.1(3) ?
C14 C15 C16 Cl2 179.59(17) ?
C15 C16 C17 C18 0.4(3) ?
Cl2 C16 C17 C18 -179.25(16) ?
C16 C17 C18 C13 -0.1(3) ?
C14 C13 C18 C17 -0.6(3) ?
C12 C13 C18 C17 177.16(19) ?

loop_
_cod_related_entry_id
_cod_related_entry_database
_cod_related_entry_code
1 ChemSpider 21127816
